data_2202448
loop_
_publ_author_name
'Packianathan Thomas Muthiah'
'Savarimuthu Francis'
'Gabriele Bocelli'
'Andrea Cantoni'

_publ_section_title
;
 Supramolecular organization <i>via</i> varied coordination modes in
 triaqua(\m-8-hydroxy-7-iodoquinoline-5-sulfonato)barium(II)
 monohydrate
;
_journal_issue 12
_journal_name_full 'Acta Crystallographica Section E'
_journal_page_first m1164
_journal_page_last m1167
_journal_paper_doi 10.1107/S1600536803024322
_journal_volume 59
_journal_year 2003
_chemical_formula_iupac '[Ba (C9 H4 I N O4 S) (H2 O)3], H2 O'
_chemical_formula_moiety 'C9 H10 Ba I N O7 S, H2 O'
_chemical_formula_structural '(Ba 2+), (C9 H4 N I O4 S 2-), 4(H2 O)'
_chemical_formula_sum 'C9 H12 Ba I N O8 S'
_chemical_formula_weight 558.43
_chemical_name_common 'Barium ferron tetrahydrate'
_chemical_name_systematic
;
triaqua(\m-8-hydroxy-7-iodoquinoline-5-sulfonato)barium(II) monohydrate
;
_space_group_IT_number 2
_symmetry_cell_setting triclinic
_symmetry_space_group_name_Hall '-P 1'
_symmetry_space_group_name_H-M 'P -1'
_atom_sites_solution_hydrogens geom
_atom_sites_solution_primary direct
_atom_sites_solution_secondary difmap
_cell_angle_alpha 89.60(3)
_cell_angle_beta 77.52(2)
_cell_angle_gamma 85.63(3)
_cell_formula_units_Z 2
_cell_length_a 7.600(3)
_cell_length_b 10.089(2)
_cell_length_c 10.261(3)
_cell_measurement_reflns_used 8112
_cell_measurement_temperature 293(2)
_cell_measurement_theta_max 28.3
_cell_measurement_theta_min 2.0
_cell_volume 765.9(4)
_computing_cell_refinement SMART
_computing_data_collection 'SMART (Bruker, 2001)'
_computing_data_reduction 'SAINT (Bruker, 2001)'
_computing_molecular_graphics 'PLATON (Spek, 1997)'
_computing_publication_material SHELXL97
_computing_structure_refinement 'SHELXL97 (Sheldrick, 1997)'
_computing_structure_solution 'SIR97 (Altomare et al., 1999)'
_diffrn_ambient_temperature 293(2)
_diffrn_measured_fraction_theta_full 0.870
_diffrn_measured_fraction_theta_max 0.870
_diffrn_measurement_device_type 'Bruker SMART CCD'
_diffrn_measurement_method \w
_diffrn_radiation_monochromator graphite
_diffrn_radiation_source 'fine-focus sealed tube'
_diffrn_radiation_type MoK\a
_diffrn_radiation_wavelength 0.71069
_diffrn_reflns_av_R_equivalents 0.0433
_diffrn_reflns_av_sigmaI/netI 0.0399
_diffrn_reflns_limit_h_max 9
_diffrn_reflns_limit_h_min -10
_diffrn_reflns_limit_k_max 13
_diffrn_reflns_limit_k_min -12
_diffrn_reflns_limit_l_max 13
_diffrn_reflns_limit_l_min -13
_diffrn_reflns_number 8112
_diffrn_reflns_reduction_process
;
 ?
;
_diffrn_reflns_theta_full 28.30
_diffrn_reflns_theta_max 28.30
_diffrn_reflns_theta_min 2.02
_diffrn_standards_number 0
_exptl_absorpt_coefficient_mu 4.779
_exptl_absorpt_correction_T_max 0.318
_exptl_absorpt_correction_T_min 0.208
_exptl_absorpt_correction_type multi-scan
_exptl_absorpt_process_details '(SADABS; Bruker, 2001)'
_exptl_crystal_colour Yellow
_exptl_crystal_density_diffrn 2.422
_exptl_crystal_density_method 'Not Measured'
_exptl_crystal_description Plate
_exptl_crystal_F_000 524
_exptl_crystal_size_max 0.39
_exptl_crystal_size_mid 0.33
_exptl_crystal_size_min 0.24
_refine_diff_density_max 7.075
_refine_diff_density_min -1.588
_refine_ls_extinction_method none
_refine_ls_goodness_of_fit_ref 1.055
_refine_ls_hydrogen_treatment constr
_refine_ls_matrix_type full
_refine_ls_number_parameters 190
_refine_ls_number_reflns 3329
_refine_ls_number_restraints 0
_refine_ls_restrained_S_all 1.055
_refine_ls_R_factor_all 0.0822
_refine_ls_R_factor_gt 0.0768
_refine_ls_shift/su_max 0.000
_refine_ls_shift/su_mean 0.000
_refine_ls_structure_factor_coef Fsqd
_refine_ls_weighting_details 'w = 1/[\s^2^(Fo^2^)+(0.1968P)^2^]'
_refine_ls_weighting_scheme calc
_refine_ls_wR_factor_gt 0.2296
_refine_ls_wR_factor_ref 0.2358
_reflns_number_gt 2911
_reflns_number_total 3329
_reflns_threshold_expression I>2\s(I)
_cod_data_source_file cf6290.cif
_cod_data_source_block I
_cod_depositor_comments
;
The following automatic conversions were performed:
'_symmetry_cell_setting' value 'Triclinic' changed to 'triclinic'
according to '/home/saulius/struct/CIF-dictionaries/cif_core.dic'
dictionary named 'cif_core.dic' version 2.4.1 from 2010-06-29.

Automatic conversion script
Id: cif_fix_enum 1527 2010-12-29 10:47:43Z saulius 

The following automatic conversions were performed:

'_symmetry_cell_setting' value 'Triclinic' changed to 'triclinic'
according to /home/saulius/struct/CIF-dictionaries/cif_core.dic
dictionary named 'cif_core.dic' version 2.4.1 from 2010-06-29.

Automatic conversion script
Id: cif_fix_values 1715 2011-07-08 13:25:40Z adriana 
;
_cod_database_code 2202448
_cod_database_fobs_code 2202448

loop_
_symmetry_equiv_pos_as_xyz
x,y,z
-x,-y,-z

loop_
_atom_site_aniso_label
_atom_site_aniso_U_11
_atom_site_aniso_U_22
_atom_site_aniso_U_33
_atom_site_aniso_U_12
_atom_site_aniso_U_13
_atom_site_aniso_U_23
Ba 0.0340(4) 0.0272(4) 0.0312(4) -0.0070(2) -0.0087(2) 0.0029(2)
I 0.0850(6) 0.0405(5) 0.0258(4) -0.0138(4) -0.0130(3) -0.0001(3)
S 0.0385(11) 0.0245(10) 0.0295(10) -0.0072(8) -0.0087(9) 0.0043(8)
O1 0.094(7) 0.039(4) 0.029(3) -0.021(4) -0.007(4) 0.007(3)
O1W 0.062(5) 0.050(4) 0.043(4) -0.019(4) -0.013(4) 0.006(3)
O2 0.044(4) 0.042(4) 0.052(4) 0.011(3) -0.025(3) -0.013(3)
O2W 0.055(5) 0.044(4) 0.045(4) -0.004(3) -0.005(3) 0.011(3)
O3 0.042(4) 0.033(3) 0.039(3) -0.012(3) -0.015(3) 0.009(3)
O3W 0.090(7) 0.055(5) 0.047(5) -0.015(5) -0.013(5) 0.003(4)
O4 0.050(4) 0.027(3) 0.031(3) -0.009(3) -0.015(3) 0.002(2)
N1 0.048(4) 0.035(4) 0.021(3) -0.009(3) -0.007(3) 0.011(3)
C2 0.073(7) 0.039(5) 0.016(4) -0.014(5) -0.010(4) 0.002(3)
C3 0.070(7) 0.041(6) 0.032(5) -0.018(5) -0.006(5) 0.002(4)
C4 0.049(5) 0.037(5) 0.031(4) -0.009(4) -0.008(4) -0.002(4)
C5 0.035(4) 0.022(4) 0.029(4) -0.004(3) -0.005(3) 0.003(3)
C6 0.047(5) 0.027(4) 0.022(4) -0.006(4) -0.007(4) 0.006(3)
C7 0.043(5) 0.029(4) 0.025(4) -0.010(4) -0.009(3) -0.001(3)
C8 0.036(4) 0.031(4) 0.021(4) -0.008(3) -0.009(3) 0.003(3)
C9 0.031(4) 0.031(4) 0.023(4) -0.002(3) -0.006(3) -0.001(3)
C10 0.030(4) 0.032(4) 0.015(3) -0.007(3) -0.003(3) 0.001(3)
O4W 0.098(9) 0.155(12) 0.051(6) 0.038(8) 0.006(6) 0.033(7)

loop_
_atom_site_label
_atom_site_fract_x
_atom_site_fract_y
_atom_site_fract_z
_atom_site_U_iso_or_equiv
_atom_site_thermal_displace_type
_atom_site_calc_flag
_atom_site_refinement_flags
_atom_site_occupancy
_atom_site_type_symbol
_atom_site_attached_hydrogens
Ba -0.21121(7) 0.92337(5) 0.39398(5) 0.0303(2) Uani . . 1.000 Ba 0
I 0.32111(12) 0.33865(7) 0.07916(6) 0.0498(3) Uani . . 1.000 I 0
S 0.3150(3) 0.8091(2) 0.3729(2) 0.0304(6) Uani . . 1.000 S 0
O1 0.3810(13) 0.8384(8) 0.2322(7) 0.054(3) Uani . . 1.000 O 0
O1W 0.0178(12) 1.1026(8) 0.2534(8) 0.051(3) Uani . . 1.000 O 2
O2 0.1351(10) 0.8744(7) 0.4271(8) 0.044(2) Uani . . 1.000 O 0
O2W -0.4442(11) 1.0756(8) 0.2494(8) 0.049(3) Uani . . 1.000 O 2
O3 0.4380(9) 0.8485(6) 0.4549(7) 0.0366(19) Uani . . 1.000 O 0
O3W -0.1231(14) 0.8705(9) 0.1178(9) 0.064(3) Uani . . 1.000 O 2
O4 0.2479(9) 0.2279(6) 0.3826(7) 0.0347(19) Uani . . 1.000 O 0
N1 0.1980(11) 0.3596(8) 0.6200(7) 0.034(2) Uani . . 1.000 N 0
C2 0.1797(16) 0.4225(10) 0.7354(9) 0.042(3) Uani . . 1.000 C 0
C3 0.2018(18) 0.5533(11) 0.7480(11) 0.048(3) Uani . . 1.000 C 0
C4 0.2424(14) 0.6310(10) 0.6316(9) 0.039(3) Uani . . 1.000 C 0
C5 0.2994(12) 0.6365(8) 0.3817(9) 0.029(2) Uani . . 1.000 C 0
C6 0.3141(13) 0.5643(8) 0.2654(8) 0.032(3) Uani . . 1.000 C 0
C7 0.2961(13) 0.4321(9) 0.2624(9) 0.032(3) Uani . . 1.000 C 0
C8 0.2591(12) 0.3568(9) 0.3805(8) 0.029(2) Uani . . 1.000 C 0
C9 0.2604(12) 0.5684(8) 0.5067(8) 0.028(2) Uani . . 1.000 C 0
C10 0.2388(11) 0.4293(8) 0.5045(7) 0.026(2) Uani . . 1.000 C 0
O4W 0.2312(17) 0.8859(15) 0.0091(11) 0.107(5) Uani . . 1.000 O 2
H2 0.1497 0.3735 0.8132 0.051 Uiso . . 1.000 H 0
H3 0.1905 0.5915 0.8319 0.057 Uiso . . 1.000 H 0
H4 0.2569 0.7214 0.6374 0.046 Uiso . . 1.000 H 0
H6 0.3376 0.6091 0.1847 0.038 Uiso . . 1.000 H 0

loop_
_atom_type_symbol
_atom_type_description
_atom_type_scat_dispersion_real
_atom_type_scat_dispersion_imag
_atom_type_scat_source
S S 0.1246 0.1234 'International Tables Vol C Tables 4.2.6.8 and 6.1.1.4'
O O 0.0106 0.0060 'International Tables Vol C Tables 4.2.6.8 and 6.1.1.4'
N N 0.0061 0.0033 'International Tables Vol C Tables 4.2.6.8 and 6.1.1.4'
I I -0.4742 1.8119 'International Tables Vol C Tables 4.2.6.8 and 6.1.1.4'
Ba Ba -0.3244 2.2819 'International Tables Vol C Tables 4.2.6.8 and 6.1.1.4'
H H 0.0000 0.0000 'International Tables Vol C Tables 4.2.6.8 and 6.1.1.4'
C C 0.0033 0.0016 'International Tables Vol C Tables 4.2.6.8 and 6.1.1.4'

loop_
_geom_angle_atom_site_label_1
_geom_angle_atom_site_label_2
_geom_angle_atom_site_label_3
_geom_angle_site_symmetry_1
_geom_angle_site_symmetry_3
_geom_angle
_geom_angle_publ_flag
O1W Ba O2 . . 68.3(2) yes
O1W Ba O2W . . 77.4(2) yes
O1W Ba O3W . . 67.4(3) yes
O1W Ba O3 . 1_455 144.9(2) yes
O1W Ba O4 . 2_566 140.0(2) yes
O1W Ba N1 . 2_566 131.0(2) yes
O1W Ba O2 . 2_576 69.0(2) yes
O1W Ba O3 . 2_576 89.2(2) yes
O2 Ba O2W . . 145.4(2) yes
O2 Ba O3W . . 94.7(3) yes
O2 Ba O3 . 1_455 146.8(2) yes
O2 Ba O4 . 2_566 76.2(2) yes
O2 Ba N1 . 2_566 82.9(2) yes
O2 Ba O2 . 2_576 70.9(2) yes
O2 Ba O3 . 2_576 118.2(2) yes
O2W Ba O3W . . 66.9(3) yes
O2W Ba O3 . 1_455 67.6(2) yes
O2W Ba O4 . 2_566 137.7(2) yes
O2W Ba N1 . 2_566 118.2(2) yes
O2 Ba O2W 2_576 . 101.7(2) yes
O2W Ba O3 . 2_576 64.5(2) yes
O3 Ba O3W 1_455 . 100.0(3) yes
O3W Ba O4 . 2_566 135.0(2) yes
O3W Ba N1 . 2_566 76.9(2) yes
O2 Ba O3W 2_576 . 136.4(3) yes
O3 Ba O3W 2_576 . 129.5(2) yes
O3 Ba O4 1_455 2_566 72.4(2) yes
O3 Ba N1 1_455 2_566 71.8(2) yes
O2 Ba O3 2_576 1_455 114.6(2) yes
O3 Ba O3 1_455 2_576 73.64(19) yes
O4 Ba N1 2_566 2_566 58.4(2) yes
O2 Ba O4 2_576 2_566 82.7(2) yes
O3 Ba O4 2_576 2_566 91.79(19) yes
O2 Ba N1 2_576 2_566 137.5(2) yes
O3 Ba N1 2_576 2_566 139.8(2) yes
O2 Ba O3 2_576 2_576 47.3(2) yes
O1 S O2 . . 112.5(5) no
O1 S O3 . . 111.9(5) no
O1 S C5 . . 106.1(4) no
O2 S O3 . . 108.3(4) no
O2 S C5 . . 108.3(4) no
O3 S C5 . . 109.8(4) no
Ba O2 S . . 146.3(5) no
Ba O2 Ba . 2_576 109.1(2) yes
Ba O2 S 2_576 . 102.6(4) no
Ba O3 S 1_655 . 133.0(4) no
Ba O3 S 2_576 . 99.7(3) no
Ba O3 Ba 1_655 2_576 106.4(2) yes
Ba O4 C8 2_566 . 124.8(5) no
C2 N1 C10 . . 119.1(8) no
Ba N1 C2 2_566 . 121.2(6) no
Ba N1 C10 2_566 . 118.9(5) no
N1 C2 C3 . . 124.4(9) no
C2 C3 C4 . . 119.0(10) no
C3 C4 C9 . . 118.4(9) no
S C5 C6 . . 119.3(7) no
S C5 C9 . . 122.1(6) no
C6 C5 C9 . . 118.5(7) no
C5 C6 C7 . . 123.6(8) no
I C7 C6 . . 118.8(6) no
I C7 C8 . . 119.4(6) no
C6 C7 C8 . . 121.8(8) no
O4 C8 C7 . . 124.0(8) no
O4 C8 C10 . . 119.6(7) no
C7 C8 C10 . . 116.3(8) no
C4 C9 C5 . . 123.8(8) no
C4 C9 C10 . . 118.0(7) no
C5 C9 C10 . . 118.2(7) no
N1 C10 C8 . . 117.4(7) no
N1 C10 C9 . . 121.0(7) no
C8 C10 C9 . . 121.6(7) no
N1 C2 H2 . . 117.8 no
C3 C2 H2 . . 117.8 no
C2 C3 H3 . . 120.5 no
C4 C3 H3 . . 120.5 no
C3 C4 H4 . . 120.8 no
C9 C4 H4 . . 120.7 no
C5 C6 H6 . . 118.2 no
C7 C6 H6 . . 118.2 no

loop_
_geom_bond_atom_site_label_1
_geom_bond_atom_site_label_2
_geom_bond_site_symmetry_1
_geom_bond_site_symmetry_2
_geom_bond_distance
_geom_bond_publ_flag
Ba O1W . . 2.782(9) yes
Ba O2 . . 2.734(8) yes
Ba O2W . . 2.896(8) yes
Ba O3W . . 2.813(9) yes
Ba O3 . 1_455 2.766(7) yes
Ba O4 . 2_566 2.721(7) yes
Ba N1 . 2_566 2.853(8) yes
Ba O2 . 2_576 2.926(8) yes
Ba O3 . 2_576 2.995(7) yes
I C7 . . 2.074(9) no
S O1 . . 1.458(7) no
S O2 . . 1.467(8) no
S O3 . . 1.463(7) no
S C5 . . 1.755(8) no
O4 C8 . . 1.309(11) no
N1 C2 . . 1.323(12) no
N1 C10 . . 1.363(10) no
C2 C3 . . 1.353(15) no
C3 C4 . . 1.414(14) no
C4 C9 . . 1.408(12) no
C5 C6 . . 1.382(12) no
C5 C9 . . 1.435(12) no
C6 C7 . . 1.352(12) no
C7 C8 . . 1.413(12) no
C8 C10 . . 1.445(11) no
C9 C10 . . 1.426(11) no
C2 H2 . . 0.930 no
C3 H3 . . 0.930 no
C4 H4 . . 0.930 no
C6 H6 . . 0.930 no

loop_
_geom_contact_atom_site_label_1
_geom_contact_atom_site_label_2
_geom_contact_distance
_geom_contact_site_symmetry_2
_geom_contact_publ_flag
I O1W 3.630(9) 1_545 no
I O4 3.248(7) . no
I O3W 3.558(10) 2_565 no
I H2 3.275 1_554 no
S H4 2.802 . no
O1 O2W 2.849(12) 1_655 no
O1 O4W 2.792(14) . no
O1W O3W 3.104(13) . no
O1W I 3.630(9) 1_565 no
O1W O2 3.097(11) . no
O1W C4 3.279(13) 2_576 no
O1W O4 2.789(11) 1_565 no
O1W O2 3.237(11) 2_576 no
O2 C4 3.385(12) . no
O2 O1W 3.097(11) . no
O2 O1W 3.237(11) 2_576 no
O2W O3 3.151(10) 1_455 no
O2W O3W 3.147(13) . no
O2W O3 3.146(11) 2_576 no
O2W S 3.447(9) 1_455 no
O2W O1 2.849(12) 1_455 no
O2W O4W 2.834(14) 2_575 no
O2W O4 2.794(11) 1_465 no
O3 O2W 3.146(11) 2_576 no
O3 C4 3.097(12) . no
O3 O2W 3.151(10) 1_655 no
O3 O4 3.240(10) 2_666 no
O3W C2 3.323(13) 2_566 no
O3W O4W 2.919(17) 2_575 no
O3W O2W 3.147(13) . no
O3W O1W 3.104(13) . no
O3W O4W 2.699(17) . no
O3W I 3.558(10) 2_565 no
O4 I 3.248(7) . no
O4 O1W 2.789(11) 1_545 no
O4 O3 3.240(10) 2_666 no
O4 O2W 2.794(11) 1_645 no
O4 N1 2.723(10) . no
O4W O3W 2.919(17) 2_575 no
O4W O2W 2.834(14) 2_575 no
O4W O1 2.792(14) . no
O4W O3W 2.699(17) . no
O1 H6 2.429 . no
O1W H4 2.687 2_576 no
O2 H4 2.915 . no
O3 H4 2.484 . no
O3W H2 2.568 2_566 no
N1 O4 2.723(10) . no
C4 O3 3.097(12) . no
C4 O1W 3.279(13) 2_576 no
C4 O2 3.385(12) . no
H2 I 3.275 1_556 no
H2 O3W 2.568 2_566 no
H4 S 2.802 . no
H4 O3 2.484 . no
H4 O1W 2.687 2_576 no
H4 O2 2.915 . no
H6 O1 2.429 . no

loop_
_geom_hbond_atom_site_label_D
_geom_hbond_atom_site_label_H
_geom_hbond_atom_site_label_A
_geom_hbond_site_symmetry_A
_geom_hbond_distance_DH
_geom_hbond_distance_HA
_geom_hbond_distance_DA
_geom_hbond_angle_DHA
_geom_hbond_publ_flag
C2 H2 O3W 2_566 0.93 2.57 3.323(13) 139 yes
C4 H4 O3 . 0.93 2.48 3.097(12) 124 yes
C6 H6 O1 . 0.93 2.43 2.855(12) 108 yes
O2w . O1 1_655 . . 2.849(12) . yes
O2w . O3 1_655 . . 3.151(11) . yes
O1w . O4 1_545 . . 2.788(12) . yes
O2w . O4 1_645 . . 2.793(11) . yes
O4w . O2w 2_757 . . 2.834(13) . yes
O4w . O3w 2_757 . . 2.918(17) . yes
O2w . O4w 2_757 . . 2.834(13) . yes
O4w . O1 . . . 2.792(16) . yes
O4w . O3w . . . 2.699(17) . yes
O1w . O3w . . . 3.104(13) . yes
O2w . O3w . . . 3.147(12) . yes
O1w . O2 . . . 3.097(11) . yes

loop_
_geom_torsion_atom_site_label_1
_geom_torsion_atom_site_label_2
_geom_torsion_atom_site_label_3
_geom_torsion_atom_site_label_4
_geom_torsion_site_symmetry_1
_geom_torsion_site_symmetry_3
_geom_torsion_site_symmetry_4
_geom_torsion
_geom_torsion_publ_flag
O1W Ba O2 S . . . -84.5(8) no
O1W Ba O2 Ba . . 2_576 74.3(3) no
O2W Ba O2 S . . . -76.0(9) no
O2W Ba O2 Ba . . 2_576 82.9(5) no
O3W Ba O2 S . . . -21.1(8) no
O3W Ba O2 Ba . . 2_576 137.8(3) no
O3 Ba O2 S 1_455 . . 95.1(8) no
O3 Ba O2 Ba 1_455 . 2_576 -106.0(4) no
O4 Ba O2 S 2_566 . . 114.2(8) no
O4 Ba O2 Ba 2_566 . 2_576 -86.9(3) no
N1 Ba O2 S 2_566 . . 55.0(8) no
N1 Ba O2 Ba 2_566 . 2_576 -146.1(3) no
O2 Ba O2 S 2_576 . . -158.9(8) no
O2 Ba O2 Ba 2_576 . 2_576 0.0(2) no
O3 Ba O2 S 2_576 . . -161.3(7) no
O3 Ba O2 Ba 2_576 . 2_576 -2.4(3) no
O1W Ba O3 S . 1_455 1_455 57.2(6) no
O2 Ba O3 S . 1_455 1_455 -122.3(5) no
O2W Ba O3 S . 1_455 1_455 52.3(5) no
O3W Ba O3 S . 1_455 1_455 -7.5(5) no
O1W Ba O4 C8 . 2_566 2_566 -124.0(7) no
O2 Ba O4 C8 . 2_566 2_566 -96.4(7) no
O2W Ba O4 C8 . 2_566 2_566 92.2(7) no
O3W Ba O4 C8 . 2_566 2_566 -13.7(9) no
O1W Ba N1 C2 . 2_566 2_566 -51.2(9) no
O1W Ba N1 C10 . 2_566 2_566 139.0(6) no
O2 Ba N1 C2 . 2_566 2_566 -104.1(8) no
O2 Ba N1 C10 . 2_566 2_566 86.0(7) no
O2W Ba N1 C2 . 2_566 2_566 46.8(9) no
O2W Ba N1 C10 . 2_566 2_566 -123.1(6) no
O3W Ba N1 C2 . 2_566 2_566 -7.6(8) no
O3W Ba N1 C10 . 2_566 2_566 -177.5(7) no
O1W Ba O2 Ba . 2_576 2_576 -73.4(3) no
O1W Ba O2 S . 2_576 2_576 118.5(4) no
O2 Ba O2 Ba . 2_576 2_576 0.0(2) no
O2 Ba O2 S . 2_576 2_576 -168.2(4) no
O2W Ba O2 Ba . 2_576 2_576 -144.9(3) no
O2W Ba O2 S . 2_576 2_576 47.0(4) no
O3W Ba O2 Ba . 2_576 2_576 -76.2(4) no
O3W Ba O2 S . 2_576 2_576 115.6(4) no
O1W Ba O3 S . 2_576 2_576 -70.6(3) no
O2 Ba O3 S . 2_576 2_576 -5.8(4) no
O2W Ba O3 S . 2_576 2_576 -147.0(4) no
O3W Ba O3 S . 2_576 2_576 -130.0(4) no
O1 S O2 Ba . . . 49.7(9) no
O1 S O2 Ba . . 2_576 -109.9(4) no
O3 S O2 Ba . . . 173.8(7) no
O3 S O2 Ba . . 2_576 14.3(4) no
C5 S O2 Ba . . . -67.2(8) no
C5 S O2 Ba . . 2_576 133.2(4) no
O1 S O3 Ba . . 1_655 -12.7(6) no
O1 S O3 Ba . . 2_576 110.7(4) no
O2 S O3 Ba . . 1_655 -137.2(5) no
O2 S O3 Ba . . 2_576 -13.8(4) no
C5 S O3 Ba . . 1_655 104.8(5) no
C5 S O3 Ba . . 2_576 -131.8(4) no
O1 S C5 C6 . . . -12.0(10) no
O1 S C5 C9 . . . 172.1(8) no
O2 S C5 C6 . . . 109.0(8) no
O2 S C5 C9 . . . -67.0(9) no
O3 S C5 C6 . . . -133.0(8) no
O3 S C5 C9 . . . 51.0(9) no
Ba O4 C8 C7 2_566 . . 173.4(7) no
Ba O4 C8 C10 2_566 . . -4.5(12) no
C10 N1 C2 C3 . . . -1.2(18) no
Ba N1 C2 C3 2_566 . . 168.7(10) no
C2 N1 C10 C8 . . . 179.5(9) no
C2 N1 C10 C9 . . . -0.5(14) no
Ba N1 C10 C8 2_566 . . 9.4(10) no
Ba N1 C10 C9 2_566 . . -170.6(6) no
N1 C2 C3 C4 . . . 2(2) no
C2 C3 C4 C9 . . . -0.8(18) no
C3 C4 C9 C10 . . . -0.8(15) no
C3 C4 C9 C5 . . . 179.3(10) no
C9 C5 C6 C7 . . . -0.9(15) no
S C5 C6 C7 . . . -177.0(8) no
C6 C5 C9 C4 . . . 179.9(10) no
S C5 C9 C4 . . . -4.0(14) no
S C5 C9 C10 . . . 176.0(7) no
C6 C5 C9 C10 . . . 0.0(13) no
C5 C6 C7 I . . . 179.8(8) no
C5 C6 C7 C8 . . . 0.4(16) no
I C7 C8 C10 . . . -178.4(6) no
I C7 C8 O4 . . . 3.6(13) no
C6 C7 C8 O4 . . . -177.1(9) no
C6 C7 C8 C10 . . . 0.9(14) no
O4 C8 C10 N1 . . . -3.7(13) no
C7 C8 C10 C9 . . . -1.8(13) no
O4 C8 C10 C9 . . . 176.3(8) no
C7 C8 C10 N1 . . . 178.2(8) no
C4 C9 C10 N1 . . . 1.4(13) no
C5 C9 C10 C8 . . . 1.3(13) no
C4 C9 C10 C8 . . . -178.6(9) no
C5 C9 C10 N1 . . . -178.7(8) no
